data_8105589
loop_
_publ_author_name
'Liu, Xian-Chang'
'Zhang, Pei-Pei'
'Wang, Yong'

_publ_section_title
;
 Crystal structure of
 6-amino-8-(4-isopropylphenyl)-2-methyl-2,3,8,8a-tetrahydroisoquinoline-5,7,7(1H)-tricarbonitrile-ethanol
 (1/1), C24H29N5O
;
_journal_issue 2
_journal_name_full 'Zeitschrift f\"ur Kristallographie - New Crystal Structures'
_journal_page_first 199
_journal_page_last 200
_journal_paper_doi 10.1515/ncrs-2018-0172
_journal_volume 234
_journal_year 2019
_chemical_formula_moiety 'C22 H23 N5, C2 H6 O'
_chemical_formula_sum 'C24 H29 N5 O'
_chemical_formula_weight 403.52
_space_group_crystal_system triclinic
_space_group_IT_number 2
_space_group_name_Hall '-P 1'
_space_group_name_H-M_alt 'P -1'
_atom_sites_solution_hydrogens geom
_cell_angle_alpha 97.33(2)
_cell_angle_beta 110.29(2)
_cell_angle_gamma 115.353(15)
_cell_formula_units_Z 2
_cell_length_a 10.352(9)
_cell_length_b 10.911(10)
_cell_length_c 12.480(6)
_cell_measurement_reflns_used 865
_cell_measurement_temperature 296(2)
_cell_measurement_theta_max 21.28
_cell_measurement_theta_min 2.35
_cell_volume 1129.7(16)
_computing_cell_refinement 'SAINT v7.60A (Bruker, 2009)'
_computing_data_collection 'Bruker SMART (Bruker Apex-II, 2008)'
_computing_data_reduction 'SAINT v7.60A (Bruker, 2009)'
_computing_molecular_graphics 'Olex2 (Dolomanov et al., 2009)'
_computing_publication_material 'Olex2 (Dolomanov et al., 2009)'
_computing_structure_refinement 'ShelXL (Sheldrick, 2015)'
_computing_structure_solution 'Bruker SHELXTL'
_diffrn_ambient_temperature 296.15
_diffrn_measured_fraction_theta_full 0.995
_diffrn_measured_fraction_theta_max 0.995
_diffrn_measurement_device_type 'CCD area detector'
_diffrn_measurement_method 'phi and omega scans'
_diffrn_radiation_monochromator graphite
_diffrn_radiation_type MoK\a
_diffrn_radiation_wavelength 0.71073
_diffrn_reflns_av_R_equivalents 0.0272
_diffrn_reflns_av_unetI/netI 0.0584
_diffrn_reflns_Laue_measured_fraction_full 0.995
_diffrn_reflns_Laue_measured_fraction_max 0.995
_diffrn_reflns_limit_h_max 9
_diffrn_reflns_limit_h_min -12
_diffrn_reflns_limit_k_max 12
_diffrn_reflns_limit_k_min -12
_diffrn_reflns_limit_l_max 14
_diffrn_reflns_limit_l_min -11
_diffrn_reflns_number 5828
_diffrn_reflns_point_group_measured_fraction_full 0.995
_diffrn_reflns_point_group_measured_fraction_max 0.995
_diffrn_reflns_theta_full 24.993
_diffrn_reflns_theta_max 24.993
_diffrn_reflns_theta_min 2.185
_exptl_absorpt_coefficient_mu 0.075
_exptl_absorpt_correction_T_max 0.9844
_exptl_absorpt_correction_T_min 0.9807
_exptl_absorpt_correction_type multi-scan
_exptl_absorpt_process_details SADABS
_exptl_crystal_colour yellow
_exptl_crystal_colour_primary yellow
_exptl_crystal_density_diffrn 1.186
_exptl_crystal_density_meas .
_exptl_crystal_density_method 'not measured'
_exptl_crystal_description block
_exptl_crystal_F_000 432
_exptl_crystal_size_max 0.26
_exptl_crystal_size_mid 0.24
_exptl_crystal_size_min 0.21
_refine_diff_density_max 0.309
_refine_diff_density_min -0.207
_refine_diff_density_rms 0.036
_refine_ls_extinction_coef .
_refine_ls_extinction_method none
_refine_ls_goodness_of_fit_ref 1.033
_refine_ls_hydrogen_treatment constr
_refine_ls_matrix_type full
_refine_ls_number_parameters 272
_refine_ls_number_reflns 3963
_refine_ls_number_restraints 13
_refine_ls_restrained_S_all 1.078
_refine_ls_R_factor_all 0.1196
_refine_ls_R_factor_gt 0.0614
_refine_ls_shift/su_max 0.000
_refine_ls_shift/su_mean 0.000
_refine_ls_structure_factor_coef Fsqd
_refine_ls_weighting_details 'w=1/[\s^2^(Fo^2^)+(0.0848P)^2^] where P=(Fo^2^+2Fc^2^)/3'
_refine_ls_weighting_scheme calc
_refine_ls_wR_factor_gt 0.1610
_refine_ls_wR_factor_ref 0.1855
_reflns_Friedel_coverage 0.000
_reflns_Friedel_fraction_full .
_reflns_Friedel_fraction_max .
_reflns_number_gt 2065
_reflns_number_total 3963
_reflns_threshold_expression 'I > 2\s(I)'
_cod_data_source_file suppl_ncrs-2018-0172_suppl.cif
_cod_data_source_block a
_cod_original_cell_volume 1129.6(15)
_cod_database_code 8105589
_shelx_space_group_comment
;
The symmetry employed for this shelxl refinement is uniquely defined
by the following loop, which should always be used as a source of
symmetry information in preference to the above space-group names.
They are only intended as comments.
;
_shelx_estimated_absorpt_t_max 0.984
_shelx_estimated_absorpt_t_min 0.981
_olex2_refinement_description
;
1. Fixed Uiso
 At 1.2 times of:
  All C(H) groups, All C(H,H) groups, All N(H,H) groups
 At 1.5 times of:
  All C(H,H,H) groups, All O(H) groups
2. Restrained distances
 C23-C24
 1.52 with sigma of 0.02
3. Uiso/Uaniso restraints and constraints
Uanis(C23) \\sim Ueq, Uanis(C24) \\sim Ueq: with sigma of 0.01 and sigma for
terminal atoms of 0.02
4.a Ternary CH refined with riding coordinates:
 C7(H7), C8(H8), C20(H20)
4.b Secondary CH2 refined with riding coordinates:
 C11(H11A,H11B), C12(H12A,H12B), C24(H24A,H24B)
4.c Me refined with riding coordinates:
 C13(H13A,H13B,H13C), C21(H21A,H21B,H21C), C22(H22A,H22B,H22C), C23(H23A,H23B,
 H23C)
4.d Aromatic/amide H refined with riding coordinates:
 C10(H10), C15(H15), C16(H16), C18(H18), C19(H19)
4.e X=CH2 refined with riding coordinates:
 N2(H2A,H2B)
4.f Idealised tetrahedral OH refined as rotating group:
 O1(H1)
;

loop_
_space_group_symop_operation_xyz
'x, y, z'
'-x, -y, -z'

loop_
_atom_site_label
_atom_site_type_symbol
_atom_site_fract_x
_atom_site_fract_y
_atom_site_fract_z
_atom_site_U_iso_or_equiv
_atom_site_adp_type
_atom_site_occupancy
_atom_site_site_symmetry_order
_atom_site_calc_flag
_atom_site_refinement_flags_posn
_atom_site_refinement_flags_adp
_atom_site_refinement_flags_occupancy
_atom_site_disorder_assembly
_atom_site_disorder_group
N1 N -0.1560(3) 0.9145(3) 0.0206(2) 0.0797(8) Uani 1 1 d . . . . .
N2 N 0.1867(3) 0.8924(3) 0.1333(2) 0.0710(7) Uani 1 1 d . . . . .
H2A H 0.159829 0.945601 0.096842 0.085 Uiso 1 1 calc R . . . .
H2B H 0.279398 0.902183 0.151252 0.085 Uiso 1 1 calc R . . . .
N3 N 0.2934(3) 0.6391(3) 0.1194(3) 0.0872(9) Uani 1 1 d . . . . .
N4 N 0.3160(3) 0.8493(3) 0.4510(2) 0.0774(7) Uani 1 1 d . . . . .
N5 N -0.3552(3) 0.4769(3) 0.2608(2) 0.0705(7) Uani 1 1 d . . . . .
C1 C -0.1154(3) 0.8509(3) 0.0739(2) 0.0612(8) Uani 1 1 d . . . . .
C2 C -0.0616(3) 0.7701(3) 0.1389(2) 0.0546(7) Uani 1 1 d . . . . .
C3 C 0.0853(3) 0.7953(3) 0.1619(2) 0.0525(7) Uani 1 1 d . . . . .
C4 C 0.1433(3) 0.7048(3) 0.2229(2) 0.0522(7) Uani 1 1 d . . . . .
C5 C 0.2351(3) 0.6720(3) 0.1689(3) 0.0626(8) Uani 1 1 d . . . . .
C6 C 0.2462(3) 0.7871(3) 0.3524(3) 0.0571(7) Uani 1 1 d . . . . .
C7 C 0.0023(3) 0.5592(3) 0.2050(2) 0.0519(7) Uani 1 1 d . . . . .
H7 H -0.057996 0.508691 0.117682 0.062 Uiso 1 1 calc R . . . .
C8 C -0.1087(3) 0.5853(3) 0.2433(2) 0.0547(7) Uani 1 1 d . . . . .
H8 H -0.048921 0.642498 0.329185 0.066 Uiso 1 1 calc R . . . .
C9 C -0.1690(3) 0.6674(3) 0.1746(2) 0.0563(7) Uani 1 1 d . . . . .
C10 C -0.3151(3) 0.6437(3) 0.1487(2) 0.0698(8) Uani 1 1 d . . . . .
H10 H -0.347805 0.699127 0.108776 0.084 Uiso 1 1 calc R . . . .
C11 C -0.4274(3) 0.5361(4) 0.1791(3) 0.0778(9) Uani 1 1 d . . . . .
H11A H -0.473405 0.579253 0.215462 0.093 Uiso 1 1 calc R . . . .
H11B H -0.513741 0.459021 0.105391 0.093 Uiso 1 1 calc R . . . .
C12 C -0.2487(3) 0.4470(3) 0.2274(3) 0.0683(8) Uani 1 1 d . . . . .
H12A H -0.305556 0.385451 0.143905 0.082 Uiso 1 1 calc R . . . .
H12B H -0.210776 0.397240 0.277753 0.082 Uiso 1 1 calc R . . . .
C13 C -0.4743(4) 0.3524(4) 0.2684(3) 0.1008(12) Uani 1 1 d . . . . .
H13A H -0.423111 0.315078 0.323351 0.151 Uiso 1 1 calc R . . . .
H13B H -0.537194 0.378032 0.297018 0.151 Uiso 1 1 calc R . . . .
H13C H -0.542281 0.280822 0.189859 0.151 Uiso 1 1 calc R . . . .
C14 C 0.0586(3) 0.4662(3) 0.2603(2) 0.0534(7) Uani 1 1 d . . . . .
C15 C 0.0585(3) 0.3590(3) 0.1893(3) 0.0669(8) Uani 1 1 d . . . . .
H15 H 0.019544 0.343433 0.106620 0.080 Uiso 1 1 calc R . . . .
C16 C 0.1133(3) 0.2747(3) 0.2354(3) 0.0740(9) Uani 1 1 d . . . . .
H16 H 0.114004 0.205437 0.184260 0.089 Uiso 1 1 calc R . . . .
C17 C 0.1664(3) 0.2902(3) 0.3542(3) 0.0691(8) Uani 1 1 d . . . . .
C18 C 0.1653(3) 0.3953(3) 0.4276(3) 0.0703(8) Uani 1 1 d . . . . .
H18 H 0.201424 0.408154 0.509807 0.084 Uiso 1 1 calc R . . . .
C19 C 0.1113(3) 0.4821(3) 0.3807(2) 0.0607(7) Uani 1 1 d . . . . .
H19 H 0.110825 0.551784 0.431683 0.073 Uiso 1 1 calc R . . . .
C20 C 0.2240(4) 0.1940(4) 0.4041(4) 0.0988(12) Uani 1 1 d . . . . .
H20 H 0.240754 0.148473 0.341227 0.119 Uiso 1 1 calc R . . . .
C21 C 0.3841(5) 0.2767(5) 0.5129(4) 0.1153(14) Uani 1 1 d . . . . .
H21A H 0.457686 0.351414 0.495400 0.173 Uiso 1 1 calc R . . . .
H21B H 0.373674 0.318248 0.579732 0.173 Uiso 1 1 calc R . . . .
H21C H 0.423361 0.213269 0.533084 0.173 Uiso 1 1 calc R . . . .
C22 C 0.1035(5) 0.0788(5) 0.4193(5) 0.1425(18) Uani 1 1 d . . . . .
H22A H 0.005217 0.031577 0.346006 0.214 Uiso 1 1 calc R . . . .
H22B H 0.137045 0.011384 0.437624 0.214 Uiso 1 1 calc R . . . .
H22C H 0.087358 0.116364 0.484272 0.214 Uiso 1 1 calc R . . . .
O1 O 0.5152(3) -0.0059(3) 0.28650(19) 0.1053(8) Uani 1 1 d . . . . .
H1 H 0.549377 0.030107 0.359321 0.158 Uiso 1 1 calc GR . . . .
C24 C 0.6431(6) 0.0102(7) 0.2608(5) 0.163(2) Uani 1 1 d D U . . .
H24A H 0.740108 0.096046 0.320747 0.195 Uiso 1 1 calc R . . . .
H24B H 0.657724 -0.070853 0.268652 0.195 Uiso 1 1 calc R . . . .
C23 C 0.6243(10) 0.0189(9) 0.1551(8) 0.234(3) Uani 1 1 d D U . . .
H23A H 0.715833 0.029601 0.144903 0.351 Uiso 1 1 calc R . . . .
H23B H 0.530186 -0.066749 0.094731 0.351 Uiso 1 1 calc R . . . .
H23C H 0.612707 0.100427 0.146912 0.351 Uiso 1 1 calc R . . . .

loop_
_atom_site_aniso_label
_atom_site_aniso_U_11
_atom_site_aniso_U_22
_atom_site_aniso_U_33
_atom_site_aniso_U_23
_atom_site_aniso_U_13
_atom_site_aniso_U_12
N1 0.0729(16) 0.087(2) 0.0876(19) 0.0455(16) 0.0241(14) 0.0526(16)
N2 0.0658(15) 0.0750(18) 0.0852(18) 0.0451(15) 0.0287(14) 0.0452(14)
N3 0.101(2) 0.101(2) 0.092(2) 0.0416(18) 0.0510(18) 0.0684(19)
N4 0.0697(15) 0.0820(19) 0.0548(16) 0.0151(14) 0.0091(13) 0.0344(15)
N5 0.0549(13) 0.0874(19) 0.0686(16) 0.0310(14) 0.0223(12) 0.0384(15)
C1 0.0548(16) 0.067(2) 0.0592(17) 0.0226(15) 0.0154(14) 0.0361(16)
C2 0.0577(16) 0.0598(18) 0.0480(15) 0.0193(13) 0.0134(13) 0.0387(15)
C3 0.0523(16) 0.0554(18) 0.0449(15) 0.0160(13) 0.0118(12) 0.0312(15)
C4 0.0526(15) 0.0633(18) 0.0415(14) 0.0184(13) 0.0124(12) 0.0363(15)
C5 0.0649(18) 0.070(2) 0.0591(18) 0.0287(16) 0.0207(15) 0.0432(17)
C6 0.0527(15) 0.0614(19) 0.0540(18) 0.0219(15) 0.0143(14) 0.0330(15)
C7 0.0498(14) 0.0541(17) 0.0436(15) 0.0139(12) 0.0094(12) 0.0292(14)
C8 0.0511(15) 0.0597(18) 0.0456(15) 0.0143(13) 0.0106(12) 0.0312(15)
C9 0.0543(16) 0.0665(19) 0.0457(15) 0.0157(14) 0.0110(13) 0.0384(15)
C10 0.0640(18) 0.093(2) 0.0588(18) 0.0293(17) 0.0189(15) 0.0507(18)
C11 0.0583(18) 0.105(3) 0.065(2) 0.0283(19) 0.0179(16) 0.0453(19)
C12 0.0578(17) 0.071(2) 0.073(2) 0.0267(16) 0.0226(15) 0.0348(17)
C13 0.0646(19) 0.107(3) 0.119(3) 0.047(2) 0.042(2) 0.031(2)
C14 0.0534(15) 0.0537(18) 0.0494(16) 0.0185(13) 0.0142(13) 0.0307(14)
C15 0.0715(18) 0.0617(19) 0.0582(17) 0.0179(15) 0.0158(15) 0.0371(17)
C16 0.082(2) 0.060(2) 0.082(2) 0.0249(17) 0.0306(18) 0.0417(18)
C17 0.0660(18) 0.058(2) 0.089(2) 0.0315(18) 0.0290(17) 0.0383(17)
C18 0.0671(18) 0.081(2) 0.0600(18) 0.0366(17) 0.0167(15) 0.0413(18)
C19 0.0655(17) 0.0660(19) 0.0509(17) 0.0208(14) 0.0177(14) 0.0399(16)
C20 0.096(3) 0.095(3) 0.123(3) 0.064(3) 0.038(2) 0.063(2)
C21 0.107(3) 0.135(4) 0.126(3) 0.070(3) 0.033(3) 0.086(3)
C22 0.147(4) 0.131(4) 0.213(5) 0.127(4) 0.101(4) 0.087(3)
O1 0.0732(14) 0.148(2) 0.0742(15) 0.0174(16) 0.0217(13) 0.0534(16)
C24 0.135(4) 0.259(6) 0.138(4) 0.077(4) 0.074(3) 0.121(4)
C23 0.312(8) 0.281(8) 0.291(8) 0.158(7) 0.242(8) 0.195(7)

loop_
_atom_type_symbol
_atom_type_description
_atom_type_scat_dispersion_real
_atom_type_scat_dispersion_imag
_atom_type_scat_source
C C 0.0033 0.0016 'International Tables Vol C Tables 4.2.6.8 and 6.1.1.4'
H H 0.0000 0.0000 'International Tables Vol C Tables 4.2.6.8 and 6.1.1.4'
N N 0.0061 0.0033 'International Tables Vol C Tables 4.2.6.8 and 6.1.1.4'
O O 0.0106 0.0060 'International Tables Vol C Tables 4.2.6.8 and 6.1.1.4'

loop_
_geom_angle_atom_site_label_1
_geom_angle_atom_site_label_2
_geom_angle_atom_site_label_3
_geom_angle
_geom_angle_site_symmetry_1
_geom_angle_site_symmetry_3
H2A N2 H2B 120.0 . .
C3 N2 H2A 120.0 . .
C3 N2 H2B 120.0 . .
C11 N5 C12 111.1(2) . .
C13 N5 C11 111.1(2) . .
C13 N5 C12 111.8(3) . .
N1 C1 C2 178.1(3) . .
C1 C2 C9 118.0(2) . .
C3 C2 C1 117.0(2) . .
C3 C2 C9 125.0(2) . .
N2 C3 C2 125.6(2) . .
N2 C3 C4 115.6(2) . .
C2 C3 C4 118.9(2) . .
C3 C4 C7 111.8(2) . .
C5 C4 C3 109.5(2) . .
C5 C4 C6 109.8(2) . .
C5 C4 C7 106.8(2) . .
C6 C4 C3 108.3(2) . .
C6 C4 C7 110.7(2) . .
N3 C5 C4 174.2(3) . .
N4 C6 C4 175.6(3) . .
C4 C7 H7 106.3 . .
C8 C7 C4 109.4(2) . .
C8 C7 H7 106.3 . .
C14 C7 C4 112.1(2) . .
C14 C7 H7 106.3 . .
C14 C7 C8 115.8(2) . .
C7 C8 H8 108.1 . .
C7 C8 C12 111.7(2) . .
C9 C8 C7 111.4(2) . .
C9 C8 H8 108.1 . .
C9 C8 C12 109.3(2) . .
C12 C8 H8 108.1 . .
C2 C9 C8 116.7(2) . .
C10 C9 C2 123.4(2) . .
C10 C9 C8 119.9(3) . .
C9 C10 H10 117.9 . .
C9 C10 C11 124.1(3) . .
C11 C10 H10 117.9 . .
N5 C11 C10 113.2(2) . .
N5 C11 H11A 108.9 . .
N5 C11 H11B 108.9 . .
C10 C11 H11A 108.9 . .
C10 C11 H11B 108.9 . .
H11A C11 H11B 107.7 . .
N5 C12 C8 109.7(2) . .
N5 C12 H12A 109.7 . .
N5 C12 H12B 109.7 . .
C8 C12 H12A 109.7 . .
C8 C12 H12B 109.7 . .
H12A C12 H12B 108.2 . .
N5 C13 H13A 109.5 . .
N5 C13 H13B 109.5 . .
N5 C13 H13C 109.5 . .
H13A C13 H13B 109.5 . .
H13A C13 H13C 109.5 . .
H13B C13 H13C 109.5 . .
C15 C14 C7 120.1(2) . .
C19 C14 C7 123.1(2) . .
C19 C14 C15 116.9(2) . .
C14 C15 H15 118.7 . .
C16 C15 C14 122.5(3) . .
C16 C15 H15 118.7 . .
C15 C16 H16 119.5 . .
C17 C16 C15 121.0(3) . .
C17 C16 H16 119.5 . .
C16 C17 C18 117.8(3) . .
C16 C17 C20 120.6(3) . .
C18 C17 C20 121.6(3) . .
C17 C18 H18 119.5 . .
C17 C18 C19 121.1(3) . .
C19 C18 H18 119.5 . .
C14 C19 C18 120.7(3) . .
C14 C19 H19 119.7 . .
C18 C19 H19 119.7 . .
C17 C20 H20 105.6 . .
C21 C20 C17 112.6(3) . .
C21 C20 H20 105.6 . .
C22 C20 C17 111.9(3) . .
C22 C20 H20 105.6 . .
C22 C20 C21 114.7(3) . .
C20 C21 H21A 109.5 . .
C20 C21 H21B 109.5 . .
C20 C21 H21C 109.5 . .
H21A C21 H21B 109.5 . .
H21A C21 H21C 109.5 . .
H21B C21 H21C 109.5 . .
C20 C22 H22A 109.5 . .
C20 C22 H22B 109.5 . .
C20 C22 H22C 109.5 . .
H22A C22 H22B 109.5 . .
H22A C22 H22C 109.5 . .
H22B C22 H22C 109.5 . .
C24 O1 H1 109.5 . .
O1 C24 H24A 108.6 . .
O1 C24 H24B 108.6 . .
H24A C24 H24B 107.6 . .
C23 C24 O1 114.7(5) . .
C23 C24 H24A 108.6 . .
C23 C24 H24B 108.6 . .
C24 C23 H23A 109.5 . .
C24 C23 H23B 109.5 . .
C24 C23 H23C 109.5 . .
H23A C23 H23B 109.5 . .
H23A C23 H23C 109.5 . .
H23B C23 H23C 109.5 . .

loop_
_geom_bond_atom_site_label_1
_geom_bond_atom_site_label_2
_geom_bond_distance
_geom_bond_site_symmetry_2
N1 C1 1.130(3) .
N2 H2A 0.8600 .
N2 H2B 0.8600 .
N2 C3 1.324(3) .
N3 C5 1.124(3) .
N4 C6 1.117(3) .
N5 C11 1.438(3) .
N5 C12 1.446(3) .
N5 C13 1.433(4) .
C1 C2 1.426(4) .
C2 C3 1.338(4) .
C2 C9 1.446(4) .
C3 C4 1.517(3) .
C4 C5 1.470(4) .
C4 C6 1.472(4) .
C4 C7 1.549(4) .
C7 H7 0.9800 .
C7 C8 1.502(3) .
C7 C14 1.501(3) .
C8 H8 0.9800 .
C8 C9 1.494(3) .
C8 C12 1.507(4) .
C9 C10 1.328(4) .
C10 H10 0.9300 .
C10 C11 1.457(4) .
C11 H11A 0.9700 .
C11 H11B 0.9700 .
C12 H12A 0.9700 .
C12 H12B 0.9700 .
C13 H13A 0.9600 .
C13 H13B 0.9600 .
C13 H13C 0.9600 .
C14 C15 1.374(4) .
C14 C19 1.368(3) .
C15 H15 0.9300 .
C15 C16 1.362(4) .
C16 H16 0.9300 .
C16 C17 1.349(4) .
C17 C18 1.381(4) .
C17 C20 1.514(4) .
C18 H18 0.9300 .
C18 C19 1.385(4) .
C19 H19 0.9300 .
C20 H20 0.9800 .
C20 C21 1.499(5) .
C20 C22 1.433(5) .
C21 H21A 0.9600 .
C21 H21B 0.9600 .
C21 H21C 0.9600 .
C22 H22A 0.9600 .
C22 H22B 0.9600 .
C22 H22C 0.9600 .
O1 H1 0.8200 .
O1 C24 1.413(5) .
C24 H24A 0.9700 .
C24 H24B 0.9700 .
C24 C23 1.286(6) .
C23 H23A 0.9600 .
C23 H23B 0.9600 .
C23 H23C 0.9600 .
